data_7121143
loop_
_publ_author_name
'Suzuki, Katsunori'
'Numata, Yasuyuki'
'Fujita, Naoko'
'Hayakawa, Naoki'
'Tanikawa, Tomoharu'
'Hashizume, Daisuke'
'Tamao, Kohei'
'Fueno, Hiroyuki'
'Tanaka, Kazuyoshi'
'Matsuo, Tsukasa'

_publ_section_title
;
 A stable free tetragermacyclobutadiene incorporating fused-ring bulky
 EMind groups.
;
_journal_issue 18
_journal_name_full 'Chemical communications (Cambridge, England)'
_journal_page_first 2200
_journal_page_last 2203
_journal_paper_doi 10.1039/c7cc09443d
_journal_volume 54
_journal_year 2018
_chemical_formula_moiety 'C48 H74 Cl2 Ge2'
_chemical_formula_sum 'C48 H74 Cl2 Ge2'
_chemical_formula_weight 867.15
_chemical_name_common (EMind)ClGe=GeCl(EMind)
_chemical_name_systematic dichlorodigermene
_chemical_properties_physical Air-sensitive,Moisture-sensitive,Heat-sensitive,Oxygen-sensitive
_space_group_crystal_system triclinic
_space_group_IT_number 2
_space_group_name_Hall '-P 1'
_space_group_name_H-M_alt 'P -1'
_symmetry_space_group_name_Hall '-P 1'
_symmetry_space_group_name_H-M 'P -1'
_atom_sites_solution_hydrogens geom
_atom_sites_solution_primary direct
_atom_sites_solution_secondary difmap
_audit_creation_method SHELXL-2017/1
_audit_update_record
;
2017-10-19 deposited with the CCDC.
2018-01-15 downloaded from the CCDC.
;
_cell_angle_alpha 118.544(4)
_cell_angle_beta 92.150(3)
_cell_angle_gamma 113.282(3)
_cell_formula_units_Z 1
_cell_length_a 10.9924(4)
_cell_length_b 11.3428(4)
_cell_length_c 11.8084(5)
_cell_measurement_reflns_used 8311
_cell_measurement_temperature 100(2)
_cell_measurement_theta_max 30.9590
_cell_measurement_theta_min 3.7020
_cell_volume 1140.33(10)
_computing_cell_refinement 'CrysAlisPro 1.171.39.7e (Rigaku OD, 2015)'
_computing_data_collection 'CrysAlisPro 1.171.39.7e (Rigaku OD, 2015)'
_computing_data_reduction 'CrysAlisPro 1.171.39.7e (Rigaku OD, 2015)'
_computing_molecular_graphics SHELXLE
_computing_publication_material 'SHELXL-2017/1 (Sheldrick, 2017)'
_computing_structure_refinement 'SHELXL-2017/1 (Sheldrick, 2017)'
_computing_structure_solution SIR2008
_diffrn_ambient_temperature 100(2)
_diffrn_detector_area_resol_mean 5.811
_diffrn_measured_fraction_theta_full 0.997
_diffrn_measured_fraction_theta_max 0.998
_diffrn_measurement_device_type 'XtaLAB Pro: Kappa single'
_diffrn_measurement_method '\w scans'
_diffrn_radiation_type MoK\a
_diffrn_radiation_wavelength 0.71073
_diffrn_reflns_av_R_equivalents 0.0370
_diffrn_reflns_av_unetI/netI 0.0432
_diffrn_reflns_Laue_measured_fraction_full 0.997
_diffrn_reflns_Laue_measured_fraction_max 0.998
_diffrn_reflns_limit_h_max 14
_diffrn_reflns_limit_h_min -14
_diffrn_reflns_limit_k_max 14
_diffrn_reflns_limit_k_min -14
_diffrn_reflns_limit_l_max 15
_diffrn_reflns_limit_l_min -15
_diffrn_reflns_number 18211
_diffrn_reflns_point_group_measured_fraction_full 0.997
_diffrn_reflns_point_group_measured_fraction_max 0.998
_diffrn_reflns_theta_full 25.242
_diffrn_reflns_theta_max 27.489
_diffrn_reflns_theta_min 3.626
_diffrn_source 'fine-focus sealed X-ray tube'
_exptl_absorpt_coefficient_mu 1.466
_exptl_absorpt_correction_T_max 1.00000
_exptl_absorpt_correction_T_min 0.78275
_exptl_absorpt_correction_type multi-scan
_exptl_absorpt_process_details
;
CrysAlisPro 1.171.39.7e (Rigaku Oxford Diffraction, 2015)
Empirical absorption correction using spherical harmonics,
 implemented in SCALE3 ABSPACK scaling algorithm.
;
_exptl_crystal_colour Yellow
_exptl_crystal_density_diffrn 1.263
_exptl_crystal_description Block
_exptl_crystal_F_000 460
_exptl_crystal_recrystallization_method 'Re-crystallisation from solvent: THF and pentane'
_exptl_crystal_size_max 0.184
_exptl_crystal_size_mid 0.123
_exptl_crystal_size_min 0.111
_refine_diff_density_max 0.783
_refine_diff_density_min -0.468
_refine_diff_density_rms 0.076
_refine_ls_extinction_method none
_refine_ls_goodness_of_fit_ref 1.133
_refine_ls_hydrogen_treatment constr
_refine_ls_matrix_type full
_refine_ls_number_parameters 258
_refine_ls_number_reflns 5213
_refine_ls_number_restraints 21
_refine_ls_restrained_S_all 1.141
_refine_ls_R_factor_all 0.0552
_refine_ls_R_factor_gt 0.0438
_refine_ls_shift/su_max 0.001
_refine_ls_shift/su_mean 0.000
_refine_ls_structure_factor_coef Fsqd
_refine_ls_weighting_details 'w=1/[\s^2^(Fo^2^)+(0.0293P)^2^+2.1871P] where P=(Fo^2^+2Fc^2^)/3'
_refine_ls_weighting_scheme calc
_refine_ls_wR_factor_gt 0.1116
_refine_ls_wR_factor_ref 0.1150
_reflns_Friedel_coverage 0.000
_reflns_number_gt 4378
_reflns_number_total 5213
_reflns_threshold_expression 'I > 2\s(I)'
_cod_data_source_file c7cc09443d2.cif
_cod_data_source_block EMind2Ge2Cl2
_cod_depositor_comments 'Adding full bibliography for 7121142--7121143.cif.'
_cod_original_cell_volume 1140.33(9)
_cod_database_code 7121143
_shelx_shelxl_version_number 2017/1
_shelx_space_group_comment
;
The symmetry employed for this shelxl refinement is uniquely defined
by the following loop, which should always be used as a source of
symmetry information in preference to the above space-group names.
They are only intended as comments.
;
_shelx_estimated_absorpt_t_min 0.774
_shelx_estimated_absorpt_t_max 0.854

loop_
_space_group_symop_operation_xyz
'x, y, z'
'-x, -y, -z'

loop_
_atom_site_label
_atom_site_type_symbol
_atom_site_fract_x
_atom_site_fract_y
_atom_site_fract_z
_atom_site_U_iso_or_equiv
_atom_site_adp_type
_atom_site_occupancy
_atom_site_site_symmetry_order
_atom_site_calc_flag
_atom_site_refinement_flags_posn
_atom_site_refinement_flags_adp
_atom_site_refinement_flags_occupancy
_atom_site_disorder_assembly
_atom_site_disorder_group
Ge1 Ge 0.10887(4) 0.57260(4) 0.08221(4) 0.02512(11) Uani 0.9565(8) 1 d D . P A 1
Cl1 Cl 0.06647(15) 0.52799(19) 0.24211(18) 0.0419(4) Uani 0.9565(8) 1 d D . P A 1
Ge1B Ge 0.0444(8) 0.6096(8) 0.1129(8) 0.02512(11) Uani 0.0435(8) 1 d D . P A 2
Cl1B Cl 0.034(5) 0.502(5) 0.228(5) 0.0419(4) Uani 0.0435(8) 1 d D . P A 2
C1 C 0.2254(3) 0.7948(3) 0.1691(3) 0.0223(6) Uani 1 1 d . . . . .
C2 C 0.1847(3) 0.9096(3) 0.2262(3) 0.0207(6) Uani 1 1 d . . . . .
C3 C 0.0409(3) 0.8962(3) 0.2332(3) 0.0239(6) Uani 1 1 d . . . . .
C4 C 0.0779(3) 1.0642(3) 0.3364(3) 0.0272(7) Uani 1 1 d . . . . .
H4A H 0.007184 1.087312 0.311256 0.033 Uiso 1 1 calc R U . . .
H4B H 0.080228 1.080836 0.426911 0.033 Uiso 1 1 calc R U . . .
C5 C 0.2201(3) 1.1694(3) 0.3379(3) 0.0235(6) Uani 1 1 d . . . . .
C6 C 0.2827(3) 1.0621(3) 0.2850(3) 0.0215(6) Uani 1 1 d . . . . .
C7 C 0.4208(3) 1.1031(3) 0.2912(3) 0.0240(6) Uani 1 1 d . . . . .
H7 H 0.487076 1.207269 0.334266 0.029 Uiso 1 1 calc R U . . .
C8 C 0.4613(3) 0.9907(3) 0.2341(3) 0.0241(6) Uani 1 1 d . . . . .
C9 C 0.6078(3) 1.0170(4) 0.2321(3) 0.0292(7) Uani 1 1 d D . . . .
C10 C 0.5907(4) 0.8546(4) 0.1580(5) 0.0540(12) Uani 1 1 d . . . . .
H10A H 0.643420 0.843290 0.218596 0.065 Uiso 1 1 calc DR U . . .
H10B H 0.627302 0.835304 0.079174 0.065 Uiso 1 1 calc R U . . .
C11 C 0.4339(4) 0.7368(4) 0.1110(4) 0.0328(8) Uani 1 1 d . . . . .
C12 C 0.3645(3) 0.8377(3) 0.1717(3) 0.0243(6) Uani 1 1 d . . . . .
C13 C -0.0475(3) 0.8366(4) 0.0954(3) 0.0282(7) Uani 1 1 d . . . . .
H13A H -0.062481 0.733528 0.030997 0.034 Uiso 1 1 calc R U . . .
H13B H 0.000261 0.903656 0.063953 0.034 Uiso 1 1 calc R U . . .
H13C H -0.136640 0.834535 0.103203 0.034 Uiso 1 1 calc R U . . .
C14 C -0.0390(4) 0.7976(4) 0.2864(4) 0.0322(7) Uani 1 1 d . . . . .
H14A H 0.021330 0.826314 0.368250 0.039 Uiso 1 1 calc R U . . .
H14B H -0.070555 0.690215 0.218234 0.039 Uiso 1 1 calc R U . . .
H14C H -0.118961 0.813352 0.306807 0.039 Uiso 1 1 calc R U . . .
C15 C 0.3059(4) 1.3060(4) 0.4813(3) 0.0333(7) Uani 1 1 d . . . . .
H15A H 0.314327 1.267244 0.539012 0.040 Uiso 1 1 calc R U . . .
H15B H 0.399898 1.363120 0.478845 0.040 Uiso 1 1 calc R U . . .
C16 C 0.2461(4) 1.4158(4) 0.5457(4) 0.0460(10) Uani 1 1 d . . . . .
H16A H 0.254206 1.470341 0.499973 0.055 Uiso 1 1 calc R U . . .
H16B H 0.297207 1.489014 0.640858 0.055 Uiso 1 1 calc R U . . .
H16C H 0.148695 1.358467 0.537375 0.055 Uiso 1 1 calc R U . . .
C17 C 0.2030(3) 1.2216(4) 0.2413(3) 0.0292(7) Uani 1 1 d . . . . .
H17A H 0.149007 1.129775 0.150665 0.035 Uiso 1 1 calc R U . . .
H17B H 0.147789 1.276181 0.271223 0.035 Uiso 1 1 calc R U . . .
C18 C 0.3343(4) 1.3229(4) 0.2293(4) 0.0393(8) Uani 1 1 d . . . . .
H18A H 0.311427 1.345074 0.163136 0.047 Uiso 1 1 calc R U . . .
H18B H 0.390879 1.271184 0.200400 0.047 Uiso 1 1 calc R U . . .
H18C H 0.385839 1.418226 0.316732 0.047 Uiso 1 1 calc R U . . .
C19 C 0.7114(4) 1.1267(5) 0.3740(4) 0.0435(13) Uani 0.835(7) 1 d D . P B 1
H19A H 0.801999 1.129901 0.367082 0.052 Uiso 0.835(7) 1 calc R U P B 1
H19B H 0.723623 1.230434 0.408750 0.052 Uiso 0.835(7) 1 calc R U P B 1
C20 C 0.6660(6) 1.0815(8) 0.4741(5) 0.0686(18) Uani 0.835(7) 1 d D U P B 1
H20A H 0.578849 1.083441 0.485318 0.103 Uiso 0.835(7) 1 calc R U P B 1
H20B H 0.736875 1.153223 0.560796 0.103 Uiso 0.835(7) 1 calc R U P B 1
H20C H 0.653235 0.978651 0.440284 0.103 Uiso 0.835(7) 1 calc R U P B 1
C19B C 0.6790(15) 1.0608(12) 0.3714(6) 0.0435(13) Uani 0.165(7) 1 d D . P B 2
H19C H 0.620267 0.984769 0.391297 0.052 Uiso 0.165(7) 1 calc DR U P B 2
H19D H 0.768005 1.058445 0.369724 0.052 Uiso 0.165(7) 1 calc DR U P B 2
C20B C 0.705(3) 1.2188(19) 0.4827(12) 0.0686(18) Uani 0.165(7) 1 d D U P B 2
H20D H 0.717184 1.282336 0.445581 0.103 Uiso 0.165(7) 1 calc R U P B 2
H20E H 0.788666 1.265456 0.553691 0.103 Uiso 0.165(7) 1 calc R U P B 2
H20F H 0.626214 1.209803 0.520178 0.103 Uiso 0.165(7) 1 calc R U P B 2
C21 C 0.6590(4) 1.0949(5) 0.1545(5) 0.0433(9) Uani 1 1 d . . . . .
H21A H 0.593598 1.030010 0.063579 0.052 Uiso 1 1 calc R U . . .
H21B H 0.655559 1.192388 0.200149 0.052 Uiso 1 1 calc R U . . .
C22 C 0.8042(4) 1.1276(5) 0.1394(5) 0.0527(11) Uani 1 1 d . . . . .
H22A H 0.811177 1.033084 0.098494 0.063 Uiso 1 1 calc R U . . .
H22B H 0.871755 1.201635 0.228055 0.063 Uiso 1 1 calc R U . . .
H22C H 0.822969 1.168989 0.082040 0.063 Uiso 1 1 calc R U . . .
C23 C 0.4184(4) 0.6347(5) 0.1635(5) 0.0436(9) Uani 1 1 d . . . . .
H23A H 0.479267 0.588613 0.134329 0.052 Uiso 1 1 calc R U . . .
H23B H 0.322514 0.554420 0.128399 0.052 Uiso 1 1 calc R U . . .
H23C H 0.443552 0.695001 0.261892 0.052 Uiso 1 1 calc R U . . .
C24 C 0.3823(4) 0.6421(5) -0.0412(4) 0.0447(9) Uani 1 1 d . . . . .
H24A H 0.282004 0.578712 -0.069299 0.054 Uiso 1 1 calc R U . . .
H24B H 0.426312 0.576898 -0.077366 0.054 Uiso 1 1 calc R U . . .
H24C H 0.405211 0.709610 -0.075259 0.054 Uiso 1 1 calc R U . . .

loop_
_atom_site_aniso_label
_atom_site_aniso_U_11
_atom_site_aniso_U_22
_atom_site_aniso_U_33
_atom_site_aniso_U_23
_atom_site_aniso_U_13
_atom_site_aniso_U_12
Ge1 0.02468(19) 0.01821(17) 0.0299(2) 0.01192(14) 0.00892(14) 0.00902(13)
Cl1 0.0534(11) 0.0370(8) 0.0476(7) 0.0312(7) 0.0218(7) 0.0205(7)
Ge1B 0.02468(19) 0.01821(17) 0.0299(2) 0.01192(14) 0.00892(14) 0.00902(13)
Cl1B 0.0534(11) 0.0370(8) 0.0476(7) 0.0312(7) 0.0218(7) 0.0205(7)
C1 0.0223(15) 0.0189(14) 0.0245(15) 0.0122(12) 0.0058(12) 0.0082(12)
C2 0.0192(14) 0.0228(14) 0.0192(14) 0.0117(12) 0.0052(11) 0.0085(12)
C3 0.0203(15) 0.0245(15) 0.0275(16) 0.0130(13) 0.0096(12) 0.0119(12)
C4 0.0273(16) 0.0277(16) 0.0283(17) 0.0139(14) 0.0125(13) 0.0155(13)
C5 0.0225(15) 0.0209(14) 0.0251(16) 0.0106(13) 0.0073(12) 0.0107(12)
C6 0.0232(15) 0.0213(14) 0.0204(14) 0.0111(12) 0.0048(12) 0.0111(12)
C7 0.0204(14) 0.0208(14) 0.0280(16) 0.0128(13) 0.0036(12) 0.0079(12)
C8 0.0216(15) 0.0256(15) 0.0284(16) 0.0165(13) 0.0049(12) 0.0116(12)
C9 0.0191(15) 0.0331(17) 0.042(2) 0.0229(16) 0.0076(14) 0.0152(13)
C10 0.035(2) 0.036(2) 0.092(4) 0.031(2) 0.027(2) 0.0220(18)
C11 0.0306(17) 0.0286(16) 0.052(2) 0.0254(16) 0.0191(16) 0.0198(14)
C12 0.0252(15) 0.0242(15) 0.0321(17) 0.0184(13) 0.0114(13) 0.0147(13)
C13 0.0201(15) 0.0260(15) 0.0334(18) 0.0125(14) 0.0041(13) 0.0111(13)
C14 0.0301(17) 0.0316(17) 0.0357(19) 0.0187(15) 0.0165(15) 0.0137(14)
C15 0.0339(18) 0.0261(16) 0.0276(17) 0.0077(14) 0.0054(14) 0.0122(14)
C16 0.053(2) 0.0303(19) 0.038(2) 0.0063(16) 0.0143(18) 0.0204(18)
C17 0.0288(17) 0.0260(16) 0.0344(18) 0.0156(14) 0.0075(14) 0.0151(14)
C18 0.038(2) 0.039(2) 0.050(2) 0.0312(18) 0.0128(17) 0.0183(17)
C19 0.024(2) 0.047(3) 0.056(3) 0.028(2) 0.000(2) 0.013(2)
C20 0.050(3) 0.099(5) 0.039(3) 0.034(3) -0.004(2) 0.025(3)
C19B 0.024(2) 0.047(3) 0.056(3) 0.028(2) 0.000(2) 0.013(2)
C20B 0.050(3) 0.099(5) 0.039(3) 0.034(3) -0.004(2) 0.025(3)
C21 0.0290(19) 0.057(2) 0.071(3) 0.047(2) 0.0222(19) 0.0259(18)
C22 0.034(2) 0.063(3) 0.090(3) 0.056(3) 0.030(2) 0.027(2)
C23 0.044(2) 0.046(2) 0.068(3) 0.040(2) 0.023(2) 0.0318(19)
C24 0.055(2) 0.047(2) 0.052(2) 0.029(2) 0.033(2) 0.037(2)

loop_
_atom_type_symbol
_atom_type_description
_atom_type_scat_dispersion_real
_atom_type_scat_dispersion_imag
_atom_type_scat_source
C C 0.0033 0.0016 'International Tables Vol C Tables 4.2.6.8 and 6.1.1.4'
H H 0.0000 0.0000 'International Tables Vol C Tables 4.2.6.8 and 6.1.1.4'
Cl Cl 0.1484 0.1585 'International Tables Vol C Tables 4.2.6.8 and 6.1.1.4'
Ge Ge 0.1547 1.8001 'International Tables Vol C Tables 4.2.6.8 and 6.1.1.4'

loop_
_geom_angle_atom_site_label_1
_geom_angle_atom_site_label_2
_geom_angle_atom_site_label_3
_geom_angle
_geom_angle_site_symmetry_3
C1 Ge1 Cl1 107.57(10) .
C1 Ge1 Ge1 124.24(9) 2_565
Cl1 Ge1 Ge1 104.89(4) 2_565
C1 Ge1B Cl1B 115.5(13) .
C1 Ge1B Ge1B 120.7(5) 2_565
Cl1B Ge1B Ge1B 100.5(15) 2_565
C12 C1 C2 118.4(3) .
C12 C1 Ge1 113.6(2) .
C2 C1 Ge1 128.0(2) .
C12 C1 Ge1B 141.1(3) .
C2 C1 Ge1B 100.4(3) .
C6 C2 C1 120.0(3) .
C6 C2 C3 110.2(2) .
C1 C2 C3 129.9(3) .
C14 C3 C13 109.2(3) .
C14 C3 C2 114.8(3) .
C13 C3 C2 110.8(2) .
C14 C3 C4 108.9(3) .
C13 C3 C4 111.7(2) .
C2 C3 C4 101.3(2) .
C5 C4 C3 109.0(2) .
C5 C4 H4A 109.9 .
C3 C4 H4A 109.9 .
C5 C4 H4B 109.9 .
C3 C4 H4B 109.9 .
H4A C4 H4B 108.3 .
C6 C5 C4 100.9(2) .
C6 C5 C15 111.0(2) .
C4 C5 C15 111.6(3) .
C6 C5 C17 111.1(2) .
C4 C5 C17 110.3(3) .
C15 C5 C17 111.6(3) .
C7 C6 C2 120.9(3) .
C7 C6 C5 126.4(3) .
C2 C6 C5 112.7(3) .
C6 C7 C8 119.5(3) .
C6 C7 H7 120.3 .
C8 C7 H7 120.3 .
C7 C8 C12 120.4(3) .
C7 C8 C9 125.8(3) .
C12 C8 C9 113.8(3) .
C8 C9 C21 109.0(2) .
C8 C9 C10 102.8(3) .
C21 C9 C10 111.9(3) .
C8 C9 C19B 105.7(6) .
C21 C9 C19B 129.2(6) .
C10 C9 C19B 94.9(4) .
C8 C9 C19 112.8(3) .
C21 C9 C19 105.4(3) .
C10 C9 C19 115.0(3) .
C9 C10 C11 109.6(3) .
C9 C10 H10A 109.7 .
C11 C10 H10A 109.7 .
C9 C10 H10B 109.7 .
C11 C10 H10B 109.7 .
H10A C10 H10B 108.2 .
C23 C11 C24 109.9(3) .
C23 C11 C12 113.9(3) .
C24 C11 C12 111.1(3) .
C23 C11 C10 108.2(3) .
C24 C11 C10 110.1(3) .
C12 C11 C10 103.3(3) .
C8 C12 C1 120.8(3) .
C8 C12 C11 110.2(3) .
C1 C12 C11 129.0(3) .
C3 C13 H13A 109.5 .
C3 C13 H13B 109.5 .
H13A C13 H13B 109.5 .
C3 C13 H13C 109.5 .
H13A C13 H13C 109.5 .
H13B C13 H13C 109.5 .
C3 C14 H14A 109.5 .
C3 C14 H14B 109.5 .
H14A C14 H14B 109.5 .
C3 C14 H14C 109.5 .
H14A C14 H14C 109.5 .
H14B C14 H14C 109.5 .
C16 C15 C5 114.6(3) .
C16 C15 H15A 108.6 .
C5 C15 H15A 108.6 .
C16 C15 H15B 108.6 .
C5 C15 H15B 108.6 .
H15A C15 H15B 107.6 .
C15 C16 H16A 109.5 .
C15 C16 H16B 109.5 .
H16A C16 H16B 109.5 .
C15 C16 H16C 109.5 .
H16A C16 H16C 109.5 .
H16B C16 H16C 109.5 .
C18 C17 C5 116.5(3) .
C18 C17 H17A 108.2 .
C5 C17 H17A 108.2 .
C18 C17 H17B 108.2 .
C5 C17 H17B 108.2 .
H17A C17 H17B 107.3 .
C17 C18 H18A 109.5 .
C17 C18 H18B 109.5 .
H18A C18 H18B 109.5 .
C17 C18 H18C 109.5 .
H18A C18 H18C 109.5 .
H18B C18 H18C 109.5 .
C20 C19 C9 113.4(3) .
C20 C19 H19A 108.9 .
C9 C19 H19A 108.9 .
C20 C19 H19B 108.9 .
C9 C19 H19B 108.9 .
H19A C19 H19B 107.7 .
C19 C20 H20A 109.5 .
C19 C20 H20B 109.5 .
H20A C20 H20B 109.5 .
C19 C20 H20C 109.5 .
H20A C20 H20C 109.5 .
H20B C20 H20C 109.5 .
C20B C19B C9 112.1(7) .
C20B C19B H19C 109.2 .
C9 C19B H19C 109.2 .
C20B C19B H19D 109.2 .
C9 C19B H19D 109.2 .
H19C C19B H19D 107.9 .
C19B C20B H20D 109.5 .
C19B C20B H20E 109.5 .
H20D C20B H20E 109.5 .
C19B C20B H20F 109.5 .
H20D C20B H20F 109.5 .
H20E C20B H20F 109.5 .
C22 C21 C9 116.5(3) .
C22 C21 H21A 108.2 .
C9 C21 H21A 108.2 .
C22 C21 H21B 108.2 .
C9 C21 H21B 108.2 .
H21A C21 H21B 107.3 .
C21 C22 H22A 109.5 .
C21 C22 H22B 109.5 .
H22A C22 H22B 109.5 .
C21 C22 H22C 109.5 .
H22A C22 H22C 109.5 .
H22B C22 H22C 109.5 .
C11 C23 H23A 109.5 .
C11 C23 H23B 109.5 .
H23A C23 H23B 109.5 .
C11 C23 H23C 109.5 .
H23A C23 H23C 109.5 .
H23B C23 H23C 109.5 .
C11 C24 H24A 109.5 .
C11 C24 H24B 109.5 .
H24A C24 H24B 109.5 .
C11 C24 H24C 109.5 .
H24A C24 H24C 109.5 .
H24B C24 H24C 109.5 .

loop_
_geom_bond_atom_site_label_1
_geom_bond_atom_site_label_2
_geom_bond_distance
_geom_bond_site_symmetry_2
Ge1 C1 1.981(3) .
Ge1 Cl1 2.1980(13) .
Ge1 Ge1 2.3853(7) 2_565
Ge1B C1 2.019(8) .
Ge1B Cl1B 2.198(4) .
Ge1B Ge1B 2.407(15) 2_565
C1 C12 1.403(4) .
C1 C2 1.412(4) .
C2 C6 1.400(4) .
C2 C3 1.537(4) .
C3 C14 1.534(4) .
C3 C13 1.536(4) .
C3 C4 1.553(4) .
C4 C5 1.539(4) .
C4 H4A 0.9900 .
C4 H4B 0.9900 .
C5 C6 1.520(4) .
C5 C15 1.541(4) .
C5 C17 1.552(4) .
C6 C7 1.388(4) .
C7 C8 1.389(4) .
C7 H7 0.9500 .
C8 C12 1.395(4) .
C8 C9 1.520(4) .
C9 C21 1.534(5) .
C9 C10 1.539(5) .
C9 C19B 1.543(5) .
C9 C19 1.548(4) .
C10 C11 1.569(5) .
C10 H10A 0.9900 .
C10 H10B 0.9900 .
C11 C23 1.515(5) .
C11 C24 1.517(6) .
C11 C12 1.534(4) .
C13 H13A 0.9800 .
C13 H13B 0.9800 .
C13 H13C 0.9800 .
C14 H14A 0.9800 .
C14 H14B 0.9800 .
C14 H14C 0.9800 .
C15 C16 1.529(5) .
C15 H15A 0.9900 .
C15 H15B 0.9900 .
C16 H16A 0.9800 .
C16 H16B 0.9800 .
C16 H16C 0.9800 .
C17 C18 1.511(5) .
C17 H17A 0.9900 .
C17 H17B 0.9900 .
C18 H18A 0.9800 .
C18 H18B 0.9800 .
C18 H18C 0.9800 .
C19 C20 1.526(4) .
C19 H19A 0.9900 .
C19 H19B 0.9900 .
C20 H20A 0.9800 .
C20 H20B 0.9800 .
C20 H20C 0.9800 .
C19B C20B 1.528(5) .
C19B H19C 0.9900 .
C19B H19D 0.9900 .
C20B H20D 0.9800 .
C20B H20E 0.9800 .
C20B H20F 0.9800 .
C21 C22 1.528(5) .
C21 H21A 0.9900 .
C21 H21B 0.9900 .
C22 H22A 0.9800 .
C22 H22B 0.9800 .
C22 H22C 0.9800 .
C23 H23A 0.9800 .
C23 H23B 0.9800 .
C23 H23C 0.9800 .
C24 H24A 0.9800 .
C24 H24B 0.9800 .
C24 H24C 0.9800 .

loop_
_geom_torsion_atom_site_label_1
_geom_torsion_atom_site_label_2
_geom_torsion_atom_site_label_3
_geom_torsion_atom_site_label_4
_geom_torsion
C12 C1 C2 C6 -0.7(4)
Ge1 C1 C2 C6 179.3(2)
Ge1B C1 C2 C6 177.2(3)
C12 C1 C2 C3 177.6(3)
Ge1 C1 C2 C3 -2.5(5)
Ge1B C1 C2 C3 -4.5(4)
C6 C2 C3 C14 -131.3(3)
C1 C2 C3 C14 50.3(4)
C6 C2 C3 C13 104.4(3)
C1 C2 C3 C13 -74.0(4)
C6 C2 C3 C4 -14.2(3)
C1 C2 C3 C4 167.4(3)
C14 C3 C4 C5 144.8(3)
C13 C3 C4 C5 -94.5(3)
C2 C3 C4 C5 23.5(3)
C3 C4 C5 C6 -23.3(3)
C3 C4 C5 C15 -141.2(3)
C3 C4 C5 C17 94.2(3)
C1 C2 C6 C7 -1.7(4)
C3 C2 C6 C7 179.7(3)
C1 C2 C6 C5 178.5(3)
C3 C2 C6 C5 -0.1(3)
C4 C5 C6 C7 -165.3(3)
C15 C5 C6 C7 -47.0(4)
C17 C5 C6 C7 77.8(4)
C4 C5 C6 C2 14.5(3)
C15 C5 C6 C2 132.8(3)
C17 C5 C6 C2 -102.5(3)
C2 C6 C7 C8 2.3(4)
C5 C6 C7 C8 -177.9(3)
C6 C7 C8 C12 -0.5(5)
C6 C7 C8 C9 179.7(3)
C7 C8 C9 C21 -61.6(4)
C12 C8 C9 C21 118.7(3)
C7 C8 C9 C10 179.5(3)
C12 C8 C9 C10 -0.2(4)
C7 C8 C9 C19B 80.7(5)
C12 C8 C9 C19B -99.1(5)
C7 C8 C9 C19 55.1(4)
C12 C8 C9 C19 -124.7(3)
C8 C9 C10 C11 3.3(4)
C21 C9 C10 C11 -113.5(4)
C19B C9 C10 C11 110.6(7)
C19 C9 C10 C11 126.4(4)
C9 C10 C11 C23 -126.1(4)
C9 C10 C11 C24 113.8(4)
C9 C10 C11 C12 -5.0(4)
C7 C8 C12 C1 -1.9(5)
C9 C8 C12 C1 177.9(3)
C7 C8 C12 C11 177.2(3)
C9 C8 C12 C11 -3.1(4)
C2 C1 C12 C8 2.5(4)
Ge1 C1 C12 C8 -177.5(2)
Ge1B C1 C12 C8 -174.3(4)
C2 C1 C12 C11 -176.4(3)
Ge1 C1 C12 C11 3.6(4)
Ge1B C1 C12 C11 6.9(7)
C23 C11 C12 C8 122.0(3)
C24 C11 C12 C8 -113.2(3)
C10 C11 C12 C8 4.8(4)
C23 C11 C12 C1 -59.0(5)
C24 C11 C12 C1 65.7(4)
C10 C11 C12 C1 -176.2(3)
C6 C5 C15 C16 -176.9(3)
C4 C5 C15 C16 -65.2(4)
C17 C5 C15 C16 58.6(4)
C6 C5 C17 C18 -67.5(4)
C4 C5 C17 C18 -178.6(3)
C15 C5 C17 C18 56.8(4)
C8 C9 C19 C20 52.2(5)
C21 C9 C19 C20 171.0(4)
C10 C9 C19 C20 -65.3(5)
C8 C9 C19B C20B -70.5(16)
C21 C9 C19B C20B 61.1(18)
C10 C9 C19B C20B -175.3(16)
C8 C9 C21 C22 -178.8(3)
C10 C9 C21 C22 -65.7(5)
C19B C9 C21 C22 50.8(8)
C19 C9 C21 C22 59.9(5)
